data_7234548
loop_
_publ_author_name
'Martin Ipuy'
'Yuan-Yuan Liao'
'Erwann Jeanneau'
'Patrice L. Baldeck'
'Yann Bretonniere'
'Chantal Andraud'

_publ_section_title
;
 Solid state red biphotonic excited emission from small dipolar
 fluorophores
;
_journal_name_full 'Journal of Materials Chemistry C'
_journal_page_first 766
_journal_page_last 779
_journal_paper_doi 10.1039/C5TC03465E
_journal_volume 4
_journal_year 2016
_chemical_absolute_configuration .
_chemical_formula_moiety 'C20 H17 N3 O3'
_chemical_formula_sum 'C20 H17 N3 O3'
_chemical_formula_weight 347.37
_space_group_IT_number 14
_space_group_name_Hall '-P 2ybc'
_space_group_name_H-M_alt 'P 1 21/c 1'
_symmetry_cell_setting monoclinic
_symmetry_space_group_name_Hall '-P 2ybc'
_symmetry_space_group_name_H-M 'P 1 21/c 1'
_atom_sites_solution_hydrogens difmap
_atom_sites_solution_primary direct
_cell_angle_alpha 90
_cell_angle_beta 94.990(10)
_cell_angle_gamma 90
_cell_formula_units_Z 4
_cell_length_a 10.397(2)
_cell_length_b 9.8280(10)
_cell_length_c 17.179(2)
_cell_measurement_reflns_used 4290
_cell_measurement_temperature 150
_cell_measurement_theta_max 66.8020
_cell_measurement_theta_min 4.1730
_cell_volume 1748.7(4)
_computing_cell_refinement
;
CrysAlisPro, Agilent Technologies,
Version 1.171.36.28 (release 01-02-2013 CrysAlis171 .NET)
(compiled Feb  1 2013,16:14:44)
;
_computing_data_collection
;
CrysAlisPro, Agilent Technologies,
Version 1.171.36.28 (release 01-02-2013 CrysAlis171 .NET)
(compiled Feb  1 2013,16:14:44)
;
_computing_data_reduction
;
CrysAlisPro, Agilent Technologies,
Version 1.171.36.28 (release 01-02-2013 CrysAlis171 .NET)
(compiled Feb  1 2013,16:14:44)
;
_computing_molecular_graphics 'CAMERON (Watkin et al., 1996)'
_computing_publication_material 'CRYSTALS (Betteridge et al., 2003)'
_computing_structure_refinement 'CRYSTALS (Betteridge et al., 2003)'
_computing_structure_solution 'SIR97 (Altomare et al., 1999)'
_diffrn_ambient_temperature 150
_diffrn_detector_area_resol_mean 10.4678
_diffrn_measured_fraction_theta_full 0.979
_diffrn_measured_fraction_theta_max 0.975
_diffrn_measurement_device_type 'Xcalibur, Atlas, Gemini ultra'
_diffrn_measurement_method \w
_diffrn_radiation_monochromator mirror
_diffrn_radiation_source 'Enhance Ultra (Cu) X-ray Source'
_diffrn_radiation_type 'Cu K\a'
_diffrn_radiation_wavelength 1.5418
_diffrn_reflns_av_R_equivalents 0.091
_diffrn_reflns_limit_h_max 12
_diffrn_reflns_limit_h_min -12
_diffrn_reflns_limit_k_max 10
_diffrn_reflns_limit_k_min -11
_diffrn_reflns_limit_l_max 20
_diffrn_reflns_limit_l_min -20
_diffrn_reflns_number 13075
_diffrn_reflns_theta_full 67.676
_diffrn_reflns_theta_max 67.856
_diffrn_reflns_theta_min 4.268
_diffrn_standards_interval_count .
_diffrn_standards_interval_time .
_diffrn_standards_number 0
_exptl_absorpt_coefficient_mu 0.741
_exptl_absorpt_correction_T_max 0.946
_exptl_absorpt_correction_T_min 0.824
_exptl_absorpt_correction_type analytical
_exptl_absorpt_process_details
;
CrysAlisPro, Agilent Technologies,
Version 1.171.36.28 (release 01-02-2013 CrysAlis171 .NET)
(compiled Feb  1 2013,16:14:44)
Analytical numeric absorption correction using a multifaceted crystal
			model based on expressions derived by R.C. Clark & J.S. Reid.
(Clark, R. C. & Reid, J. S. (1995). Acta Cryst. A51, 887-897)
;
_exptl_crystal_colour red
_exptl_crystal_density_diffrn 1.319
_exptl_crystal_density_method 'not measured'
_exptl_crystal_description needle
_exptl_crystal_F_000 728
_exptl_crystal_preparation Luminescent
_exptl_crystal_size_max 0.456
_exptl_crystal_size_mid 0.125
_exptl_crystal_size_min 0.084
_refine_diff_density_max 0.33
_refine_diff_density_min -0.42
_refine_ls_extinction_coef 36(4)
_refine_ls_extinction_method 'Larson (1970), Equation 22'
_refine_ls_goodness_of_fit_ref 0.9987
_refine_ls_hydrogen_treatment constr
_refine_ls_matrix_type full
_refine_ls_number_parameters 236
_refine_ls_number_reflns 3091
_refine_ls_number_restraints 0
_refine_ls_R_factor_all 0.0837
_refine_ls_R_factor_gt 0.0661
_refine_ls_shift/su_max 0.0001793
_refine_ls_shift/su_mean 0.0000250
_refine_ls_structure_factor_coef Fsqd
_refine_ls_weighting_details
;
 Method, part 1, Chebychev polynomial, (Watkin, 1994, Prince, 1982) 
 [weight] = 1.0/[A~0~*T~0~(x)+A~1~*T~1~(x) ... +A~n-1~]*T~n-1~(x)] 
 where A~i~ are the Chebychev coefficients listed below and x= Fcalc/Fmax 
 Method = Robust Weighting (Prince, 1982) 
 W = [weight] * [1-(deltaF/6*sigmaF)^2^]^2^ 
 A~i~ are: 
 0.274E+04 0.457E+04 0.276E+04 0.109E+04 220. 
;
_refine_ls_weighting_scheme calc
_refine_ls_wR_factor_all 0.2043
_refine_ls_wR_factor_gt 0.1605
_refine_ls_wR_factor_ref 0.2043
_reflns_limit_h_max 12
_reflns_limit_h_min -12
_reflns_limit_k_max 11
_reflns_limit_k_min 0
_reflns_limit_l_max 20
_reflns_limit_l_min 0
_reflns_number_gt 2401
_reflns_number_total 3103
_reflns_threshold_expression I>2.0\s(I)
_oxford_diffrn_Wilson_B_factor 3.46
_oxford_diffrn_Wilson_scale 0.03
_oxford_refine_ls_r_factor_ref 0.0837
_oxford_refine_ls_scale 5.7(3)
_oxford_reflns_number_all 3091
_oxford_reflns_threshold_expression_ref I>-10.0\s(I)
_cod_data_source_file J-Mater-Chem-C-2016-4-766.cif
_cod_data_source_block 4
_cod_original_sg_symbol_H-M 'P 1 21/c 1 '
_cod_database_code 7234548

loop_
_symmetry_equiv_pos_as_xyz
x,y,z
-x,-y,-z
-x,y+1/2,-z+1/2
x,-y+1/2,z+1/2

loop_
_atom_site_label
_atom_site_type_symbol
_atom_site_fract_x
_atom_site_fract_y
_atom_site_fract_z
_atom_site_U_iso_or_equiv
_atom_site_occupancy
_atom_site_adp_type
_atom_site_refinement_flags_posn
_atom_site_refinement_flags_adp
_atom_site_refinement_flags_occupancy
_atom_site_disorder_assembly
_atom_site_disorder_group
_atom_site_attached_hydrogens
O1 O 0.40874(19) 0.2726(2) 0.33411(10) 0.0397 1.0000 Uani . . . . . .
C2 C 0.3831(2) 0.3286(3) 0.40173(15) 0.0353 1.0000 Uani . . . . . .
C3 C 0.4652(3) 0.2702(3) 0.46434(15) 0.0354 1.0000 Uani . . . . . .
C4 C 0.4664(3) 0.3022(3) 0.54541(16) 0.0392 1.0000 Uani . . . . . .
N5 N 0.4730(3) 0.3244(3) 0.61074(15) 0.0567 1.0000 Uani . . . . . .
C6 C 0.5468(3) 0.1784(3) 0.43435(15) 0.0358 1.0000 Uani . . . . . .
C7 C 0.5190(3) 0.1779(3) 0.34648(15) 0.0361 1.0000 Uani . . . . . .
C8 C 0.6285(3) 0.2406(3) 0.30571(16) 0.0406 1.0000 Uani . . . . . .
H81 H 0.7025 0.1813 0.3099 0.0617 1.0000 Uiso R . . . . .
H82 H 0.6011 0.2521 0.2502 0.0614 1.0000 Uiso R . . . . .
H83 H 0.6520 0.3284 0.3284 0.0619 1.0000 Uiso R . . . . .
C9 C 0.4721(3) 0.0431(3) 0.31137(16) 0.0423 1.0000 Uani . . . . . .
H91 H 0.5428 -0.0220 0.3153 0.0634 1.0000 Uiso R . . . . .
H92 H 0.4408 0.0573 0.2577 0.0636 1.0000 Uiso R . . . . .
H93 H 0.4024 0.0092 0.3405 0.0634 1.0000 Uiso R . . . . .
C10 C 0.6437(3) 0.1047(3) 0.48061(16) 0.0391 1.0000 Uani . . . . . .
C11 C 0.7215(3) 0.0094(3) 0.45265(16) 0.0382 1.0000 Uani . . . . . .
C12 C 0.8197(3) -0.0723(3) 0.49546(15) 0.0363 1.0000 Uani . . . . . .
C13 C 0.8688(3) -0.0509(3) 0.57333(16) 0.0382 1.0000 Uani . . . . . .
O14 O 0.81975(19) 0.0586(2) 0.60975(11) 0.0430 1.0000 Uani . . . . . .
C15 C 0.8727(3) 0.0923(3) 0.68625(17) 0.0470 1.0000 Uani . . . . . .
H151 H 0.8341 0.1776 0.7006 0.0717 1.0000 Uiso R . . . . .
H152 H 0.8519 0.0213 0.7217 0.0719 1.0000 Uiso R . . . . .
H153 H 0.9653 0.1005 0.6859 0.0719 1.0000 Uiso R . . . . .
C16 C 0.9631(3) -0.1351(3) 0.60964(18) 0.0450 1.0000 Uani . . . . . .
C17 C 1.0090(3) -0.2422(3) 0.56766(19) 0.0481 1.0000 Uani . . . . . .
C18 C 0.9645(3) -0.2667(3) 0.49104(19) 0.0456 1.0000 Uani . . . . . .
C19 C 0.8712(3) -0.1827(3) 0.45486(17) 0.0414 1.0000 Uani . . . . . .
O20 O 0.8222(2) -0.1962(2) 0.37906(12) 0.0494 1.0000 Uani . . . . . .
C21 C 0.8514(4) -0.3152(3) 0.33745(19) 0.0545 1.0000 Uani . . . . . .
H212 H 0.8066 -0.3100 0.2852 0.0815 1.0000 Uiso R . . . . .
H213 H 0.8218 -0.3956 0.3646 0.0813 1.0000 Uiso R . . . . .
H211 H 0.9439 -0.3213 0.3346 0.0819 1.0000 Uiso R . . . . .
H181 H 0.9975 -0.3394 0.4640 0.0560 1.0000 Uiso R . . . . .
H171 H 1.0723 -0.3000 0.5924 0.0573 1.0000 Uiso R . . . . .
H161 H 0.9954 -0.1180 0.6614 0.0542 1.0000 Uiso R . . . . .
H111 H 0.7101 -0.0055 0.3981 0.0469 1.0000 Uiso R . . . . .
H101 H 0.6512 0.1251 0.5340 0.0467 1.0000 Uiso R . . . . .
C22 C 0.2916(3) 0.4276(3) 0.40347(15) 0.0375 1.0000 Uani . . . . . .
C23 C 0.2196(3) 0.4732(3) 0.33414(17) 0.0410 1.0000 Uani . . . . . .
N24 N 0.1599(3) 0.5140(3) 0.28017(17) 0.0559 1.0000 Uani . . . . . .
C25 C 0.2687(3) 0.4955(3) 0.47377(17) 0.0402 1.0000 Uani . . . . . .
N26 N 0.2507(3) 0.5549(3) 0.52974(16) 0.0515 1.0000 Uani . . . . . .

loop_
_atom_site_aniso_label
_atom_site_aniso_U_11
_atom_site_aniso_U_22
_atom_site_aniso_U_33
_atom_site_aniso_U_23
_atom_site_aniso_U_13
_atom_site_aniso_U_12
O1 0.0431(11) 0.0470(11) 0.0293(10) -0.0012(7) 0.0047(8) 0.0080(8)
C2 0.0350(13) 0.0372(14) 0.0344(13) -0.0016(10) 0.0074(10) 0.0002(10)
C3 0.0381(14) 0.0376(14) 0.0312(13) 0.0007(10) 0.0067(10) 0.0016(10)
C4 0.0416(15) 0.0437(14) 0.0331(15) 0.0010(11) 0.0077(11) 0.0078(11)
N5 0.0651(18) 0.0698(19) 0.0356(14) -0.0024(12) 0.0069(12) 0.0121(14)
C6 0.0384(14) 0.0370(14) 0.0327(13) 0.0026(10) 0.0073(10) 0.0028(11)
C7 0.0391(14) 0.0386(14) 0.0315(13) -0.0019(10) 0.0077(10) 0.0061(11)
C8 0.0415(15) 0.0447(16) 0.0364(14) 0.0024(11) 0.0083(11) 0.0006(11)
C9 0.0447(15) 0.0421(15) 0.0400(15) -0.0002(12) 0.0033(12) -0.0024(12)
C10 0.0387(14) 0.0443(16) 0.0349(14) 0.0041(11) 0.0071(11) 0.0050(11)
C11 0.0395(14) 0.0385(14) 0.0375(13) 0.0031(11) 0.0081(11) 0.0034(11)
C12 0.0340(13) 0.0378(14) 0.0385(14) 0.0007(11) 0.0112(11) 0.0006(10)
C13 0.0381(13) 0.0357(13) 0.0421(14) 0.0027(11) 0.0104(11) 0.0033(11)
O14 0.0430(11) 0.0482(12) 0.0383(10) -0.0019(8) 0.0056(8) 0.0100(8)
C15 0.0458(16) 0.0500(17) 0.0451(16) -0.0021(13) 0.0035(12) 0.0027(13)
C16 0.0424(15) 0.0437(16) 0.0488(16) 0.0025(12) 0.0040(12) 0.0030(12)
C17 0.0425(16) 0.0438(16) 0.0581(19) 0.0033(13) 0.0042(13) 0.0071(12)
C18 0.0439(16) 0.0378(15) 0.0565(18) -0.0010(13) 0.0114(13) 0.0062(12)
C19 0.0415(15) 0.0389(15) 0.0450(15) 0.0005(11) 0.0109(12) 0.0021(11)
O20 0.0584(13) 0.0479(12) 0.0429(11) -0.0046(9) 0.0091(9) 0.0130(10)
C21 0.069(2) 0.0453(18) 0.0514(18) -0.0087(14) 0.0175(15) 0.0067(15)
C22 0.0373(14) 0.0380(14) 0.0376(14) 0.0000(11) 0.0051(11) 0.0017(11)
C23 0.0399(14) 0.0397(15) 0.0436(15) 0.0007(12) 0.0047(12) 0.0030(11)
N24 0.0561(16) 0.0570(17) 0.0533(16) 0.0041(13) -0.0031(13) 0.0061(13)
C25 0.0369(14) 0.0388(15) 0.0456(16) 0.0011(12) 0.0069(11) 0.0057(11)
N26 0.0535(15) 0.0480(15) 0.0542(16) -0.0062(12) 0.0111(12) 0.0080(12)

loop_
_atom_type_symbol
_atom_type_scat_dispersion_real
_atom_type_scat_dispersion_imag
_atom_type_scat_Cromer_Mann_a1
_atom_type_scat_Cromer_Mann_b1
_atom_type_scat_Cromer_Mann_a2
_atom_type_scat_Cromer_Mann_b2
_atom_type_scat_Cromer_Mann_a3
_atom_type_scat_Cromer_Mann_b3
_atom_type_scat_Cromer_Mann_a4
_atom_type_scat_Cromer_Mann_b4
_atom_type_scat_Cromer_Mann_c
_atom_type_scat_source
C 0.0181 0.0091 2.3100 20.8439 1.0200 10.2075 1.5886 0.5687 0.8650 51.6512 0.2156 'International Tables Vol C 4.2.6.8 and 6.1.1.4'
H 0.0000 0.0000 0.4930 10.5109 0.3229 26.1257 0.1402 3.1424 0.0408 57.7998 0.0030 'International Tables Vol C 4.2.6.8 and 6.1.1.4'
N 0.0311 0.0180 12.2126 0.0057 3.1322 9.8933 2.0125 28.9975 1.1663 0.5826 -11.5290 'International Tables Vol C 4.2.6.8 and 6.1.1.4'
O 0.0492 0.0322 3.0485 13.2771 2.2868 5.7011 1.5463 0.3239 0.8670 32.9089 0.2508 'International Tables Vol C 4.2.6.8 and 6.1.1.4'

loop_
_geom_angle_atom_site_label_1
_geom_angle_site_symmetry_1
_geom_angle_atom_site_label_2
_geom_angle_site_symmetry_2
_geom_angle_atom_site_label_3
_geom_angle_site_symmetry_3
_geom_angle
_geom_angle_publ_flag
C2 . O1 . C7 . 110.28(19) yes
O1 . C2 . C3 . 109.7(2) yes
O1 . C2 . C22 . 120.5(2) yes
C3 . C2 . C22 . 129.9(2) yes
C2 . C3 . C4 . 126.7(2) yes
C2 . C3 . C6 . 109.2(2) yes
C4 . C3 . C6 . 124.0(3) yes
C3 . C4 . N5 . 176.6(3) yes
C3 . C6 . C7 . 107.9(2) yes
C3 . C6 . C10 . 123.8(2) yes
C7 . C6 . C10 . 128.3(2) yes
C6 . C7 . O1 . 102.71(19) yes
C6 . C7 . C8 . 111.9(2) yes
O1 . C7 . C8 . 106.3(2) yes
C6 . C7 . C9 . 115.3(2) yes
O1 . C7 . C9 . 105.9(2) yes
C8 . C7 . C9 . 113.5(2) yes
C7 . C8 . H81 . 110.3 no
C7 . C8 . H82 . 109.3 no
H81 . C8 . H82 . 107.8 no
C7 . C8 . H83 . 110.4 no
H81 . C8 . H83 . 109.7 no
H82 . C8 . H83 . 109.4 no
C7 . C9 . H91 . 109.4 no
C7 . C9 . H92 . 109.0 no
H91 . C9 . H92 . 110.7 no
C7 . C9 . H93 . 108.7 no
H91 . C9 . H93 . 109.3 no
H92 . C9 . H93 . 109.7 no
C6 . C10 . C11 . 124.7(3) yes
C6 . C10 . H101 . 115.6 no
C11 . C10 . H101 . 119.7 no
C10 . C11 . C12 . 128.3(3) yes
C10 . C11 . H111 . 115.6 no
C12 . C11 . H111 . 116.1 no
C11 . C12 . C13 . 125.6(2) yes
C11 . C12 . C19 . 117.0(3) yes
C13 . C12 . C19 . 117.4(3) yes
C12 . C13 . O14 . 115.8(2) yes
C12 . C13 . C16 . 121.5(3) yes
O14 . C13 . C16 . 122.7(3) yes
C13 . O14 . C15 . 118.6(2) yes
O14 . C15 . H151 . 107.6 no
O14 . C15 . H152 . 109.1 no
H151 . C15 . H152 . 110.1 no
O14 . C15 . H153 . 108.6 no
H151 . C15 . H153 . 111.3 no
H152 . C15 . H153 . 110.1 no
C13 . C16 . C17 . 118.7(3) yes
C13 . C16 . H161 . 120.0 no
C17 . C16 . H161 . 121.3 no
C16 . C17 . C18 . 121.9(3) yes
C16 . C17 . H171 . 118.9 no
C18 . C17 . H171 . 119.2 no
C17 . C18 . C19 . 119.4(3) yes
C17 . C18 . H181 . 120.1 no
C19 . C18 . H181 . 120.6 no
C12 . C19 . C18 . 121.1(3) yes
C12 . C19 . O20 . 114.7(3) yes
C18 . C19 . O20 . 124.2(3) yes
C19 . O20 . C21 . 118.9(3) yes
O20 . C21 . H212 . 108.3 no
O20 . C21 . H213 . 109.6 no
H212 . C21 . H213 . 109.6 no
O20 . C21 . H211 . 109.5 no
H212 . C21 . H211 . 110.7 no
H213 . C21 . H211 . 109.1 no
C2 . C22 . C23 . 121.6(2) yes
C2 . C22 . C25 . 121.6(2) yes
C23 . C22 . C25 . 116.7(2) yes
C22 . C23 . N24 . 177.3(3) yes
C22 . C25 . N26 . 177.7(3) yes

loop_
_geom_bond_atom_site_label_1
_geom_bond_site_symmetry_1
_geom_bond_atom_site_label_2
_geom_bond_site_symmetry_2
_geom_bond_distance
_geom_bond_publ_flag
O1 . C2 . 1.333(3) yes
O1 . C7 . 1.477(3) yes
C2 . C3 . 1.434(4) yes
C2 . C22 . 1.362(4) yes
C3 . C4 . 1.427(4) yes
C3 . C6 . 1.370(4) yes
C4 . N5 . 1.139(4) yes
C6 . C7 . 1.512(4) yes
C6 . C10 . 1.426(4) yes
C7 . C8 . 1.518(4) yes
C7 . C9 . 1.518(4) yes
C8 . H81 . 0.963 no
C8 . H82 . 0.978 no
C8 . H83 . 0.970 no
C9 . H91 . 0.972 no
C9 . H92 . 0.961 no
C9 . H93 . 0.975 no
C10 . C11 . 1.352(4) yes
C10 . H101 . 0.936 no
C11 . C12 . 1.448(4) yes
C11 . H111 . 0.946 no
C12 . C13 . 1.406(4) yes
C12 . C19 . 1.419(4) yes
C13 . O14 . 1.365(3) yes
C13 . C16 . 1.389(4) yes
O14 . C15 . 1.419(3) yes
C15 . H151 . 0.971 no
C15 . H152 . 0.963 no
C15 . H153 . 0.966 no
C16 . C17 . 1.384(4) yes
C16 . H161 . 0.939 no
C17 . C18 . 1.378(5) yes
C17 . H171 . 0.943 no
C18 . C19 . 1.380(4) yes
C18 . H181 . 0.934 no
C19 . O20 . 1.363(4) yes
O20 . C21 . 1.418(4) yes
C21 . H212 . 0.976 no
C21 . H213 . 0.980 no
C21 . H211 . 0.969 no
C22 . C23 . 1.423(4) yes
C22 . C25 . 1.418(4) yes
C23 . N24 . 1.142(4) yes
C25 . N26 . 1.154(4) yes

loop_
_geom_hbond_atom_site_label_D
_geom_hbond_site_symmetry_D
_geom_hbond_atom_site_label_H
_geom_hbond_site_symmetry_H
_geom_hbond_atom_site_label_A
_geom_hbond_site_symmetry_A
_geom_hbond_angle_DHA
_geom_hbond_distance_DH
_geom_hbond_distance_HA
_geom_hbond_distance_DA
_geom_hbond_publ_flag
C21 . H213 . N26 2_656 162.55(9) 0.980 2.560 3.507(4) yes
C10 . H101 . O14 . 121.00 0.936 2.190 2.787(4) yes
